data_4021958
loop_
_publ_author_name
'Takashi Mino'
'Youichi Tanaka'
'Youtaro Hattori'
'Toshihiro Yabusaki'
'Hiroaki Saotome'
'Masami Sakamoto'
'Tsutomu Fujita'

_publ_contact_author_address
;
Chiba Univ.
;
_publ_contact_author_name 'T. Mino'
_publ_section_title
;
 Synthesis and Optical Resolution of Aminophosphines with Axially
 Chiral C(aryl)-N(amine) Bonds for Use as Ligands in Asymmetric
 Catalysis
;
_journal_name_full 'Journal of Organic Chemistry'
_journal_page_first 7346
_journal_page_last 7353
_journal_paper_doi 10.1021/jo061261f
_journal_volume 71
_journal_year 2006
_chemical_compound_source 'Local laboratory'
_chemical_formula_moiety 'C27 H24 N P '
_chemical_formula_sum 'C27 H24 N P'
_chemical_formula_weight 393.470
_chemical_name_systematic
;
 ?
;
_space_group_IT_number 14
_symmetry_cell_setting monoclinic
_symmetry_space_group_name_Hall '-P 2ybc'
_symmetry_space_group_name_H-M 'P 1 21/c 1'
_atom_sites_solution_hydrogens geom
_audit_creation_method maXus
_cell_angle_alpha 90.00
_cell_angle_beta 113.59(8)
_cell_angle_gamma 90.00
_cell_formula_units_Z 4
_cell_length_a 11.445(3)
_cell_length_b 14.105(4)
_cell_length_c 14.798(8)
_cell_measurement_temperature 298
_cell_volume 2189.3(15)
_computing_cell_refinement 'MXC(MAC Science)'
_computing_data_collection 'MXC(MAC Science)'
_computing_data_reduction 'maXus (Mackay et al., 1999)'
_computing_molecular_graphics 'Ortep (Johnson, 1976)'
_computing_publication_material 'maXus(Mackay et al., 1999)'
_computing_structure_refinement 'maXus(Mackay et al., 1999)'
_diffrn_measurement_device 'Mac Science MXC18'
_diffrn_measurement_method '\q \w scans'
_diffrn_orient_matrix_type X=UH
_diffrn_orient_matrix_UB_11 -0.04162
_diffrn_orient_matrix_UB_12 0.05294
_diffrn_orient_matrix_UB_13 -0.05079
_diffrn_orient_matrix_UB_21 -0.05127
_diffrn_orient_matrix_UB_22 -0.04679
_diffrn_orient_matrix_UB_23 -0.04967
_diffrn_orient_matrix_UB_31 -0.03281
_diffrn_orient_matrix_UB_32 0.00594
_diffrn_orient_matrix_UB_33 0.06208
_diffrn_radiation_source 'fine-focus sealed tube'
_diffrn_radiation_type ' CuK\a'
_diffrn_radiation_wavelength_id all
_diffrn_reflns_av_R_equivalents 0.023
_diffrn_reflns_limit_h_max 13
_diffrn_reflns_limit_h_min 0
_diffrn_reflns_limit_k_max 17
_diffrn_reflns_limit_k_min 0
_diffrn_reflns_limit_l_max 16
_diffrn_reflns_limit_l_min -18
_diffrn_reflns_number 4549
_diffrn_reflns_theta_full 69.97
_diffrn_reflns_theta_max 69.97
_diffrn_reflns_theta_min 3.13
_exptl_absorpt_coefficient_mu 1.19
_exptl_absorpt_correction_type none
_exptl_crystal_colour Colourless
_exptl_crystal_density_diffrn 1.194
_exptl_crystal_density_method 'not measured'
_exptl_crystal_description Cube
_exptl_crystal_F_000 832
_refine_diff_density_max 0.29
_refine_diff_density_min -0.31
_refine_diff_density_rms 0.07
_refine_ls_extinction_method none
_refine_ls_goodness_of_fit_all 1.853
_refine_ls_goodness_of_fit_gt 0.941
_refine_ls_goodness_of_fit_ref 0.941
_refine_ls_hydrogen_treatment refxyz
_refine_ls_matrix_type full
_refine_ls_number_constraints 24
_refine_ls_number_parameters 262
_refine_ls_number_reflns 1783
_refine_ls_number_restraints 0
_refine_ls_R_factor_all 0.119
_refine_ls_R_factor_gt 0.043
_refine_ls_shift/su_max 0.008
_refine_ls_shift/su_mean 0.001
_refine_ls_structure_factor_coef F^2^
_refine_ls_weighting_details ' w = 1 / ( s^2^(Fo^2^) + 0.10000 * Fo^2^)'
_refine_ls_weighting_scheme sigma
_refine_ls_wR_factor_all 0.091
_refine_ls_wR_factor_gt 0.072
_refine_ls_wR_factor_ref 0.072
_reflns_d_resolution_high 0.64
_reflns_d_resolution_low 2.29
_reflns_limit_h_max 13
_reflns_limit_h_min 0
_reflns_limit_k_max 17
_reflns_limit_k_min 0
_reflns_limit_l_max 16
_reflns_limit_l_min -18
_reflns_number_gt 1783
_reflns_number_total 4814
_reflns_threshold_expression 'I> 3.00 sigma(I)'
_cod_data_source_file jo061261fsi20060619_091041.cif
_cod_depositor_comments
;
The following automatic conversions were performed:
'_symmetry_cell_setting' value 'Monoclinic' changed to 'monoclinic'
according to '/home/saulius/struct/CIF-dictionaries/cif_core.dic'
dictionary named 'cif_core.dic' version 2.4.1 from 2010-06-29.

Automatic conversion script
Id: cif_fix_enum 1527 2010-12-29 10:47:43Z saulius 

The following automatic conversions were performed:

'_atom_site_adp_type' tag value 'Uij' was replaced with 'Uani' value
29 times.

Automatic conversion script
Id: cif_fix_values 1646 2011-03-28 12:23:43Z adriana 
;
_cod_original_sg_symbol_H-M 'P 21/c        '
_cod_original_formula_sum 'C27 H24 N P '
_cod_database_code 4021958

loop_
_symmetry_equiv_pos_as_xyz
+X,+Y,+Z
-X,-Y,-Z
'-X,+Y+ 1/2,-Z+ 1/2'
'+X,-Y+ 1/2,+Z+ 1/2'

loop_
_atom_site_label
_atom_site_fract_x
_atom_site_fract_y
_atom_site_fract_z
_atom_site_U_iso_or_equiv
_atom_site_occupancy
_atom_site_adp_type
P1 0.66211(9) 0.46560(8) 0.93502(7) 0.0741(6) 1.00 Uani
C2 0.6183(3) 0.5413(3) 0.7517(3) 0.069(2) 1.00 Uani
N3 0.5133(3) 0.5830(2) 0.7673(2) 0.078(2) 1.00 Uani
C4 0.7022(3) 0.4849(3) 0.8285(2) 0.064(2) 1.00 Uani
C5 0.8051(3) 0.4442(3) 0.8152(3) 0.073(2) 1.00 Uani
C6 0.7300(3) 0.5714(3) 1.0080(2) 0.068(2) 1.00 Uani
C7 0.7809(4) 0.3764(3) 1.0041(3) 0.072(2) 1.00 Uani
C8 0.8203(4) 0.6284(3) 0.9956(3) 0.081(3) 1.00 Uani
C9 0.8972(4) 0.3959(3) 1.0800(3) 0.078(2) 1.00 Uani
C10 0.6349(4) 0.5547(3) 0.6645(3) 0.074(2) 1.00 Uani
C11 0.8245(4) 0.4577(3) 0.7307(3) 0.084(3) 1.00 Uani
C12 0.3877(4) 0.5528(3) 0.7178(3) 0.080(3) 1.00 Uani
C13 0.3066(5) 0.6164(4) 0.7341(4) 0.102(4) 1.00 Uani
C14 0.5130(5) 0.6827(3) 0.7958(3) 0.096(3) 1.00 Uani
C15 0.7388(4) 0.5124(3) 0.6557(3) 0.087(3) 1.00 Uani
C16 0.7505(5) 0.2819(4) 0.9817(3) 0.097(3) 1.00 Uani
C17 0.9789(4) 0.3248(4) 1.1295(3) 0.092(3) 1.00 Uani
C18 0.6902(5) 0.5950(4) 1.0824(3) 0.102(3) 1.00 Uani
C19 0.8699(5) 0.7064(3) 1.0531(3) 0.098(3) 1.00 Uani
C20 0.9470(5) 0.2322(4) 1.1062(4) 0.102(3) 1.00 Uani
C21 0.3435(4) 0.4721(4) 0.6625(3) 0.094(3) 1.00 Uani
C22 0.5414(5) 0.6130(3) 0.5802(3) 0.099(3) 1.00 Uani
C23 0.2117(6) 0.4569(5) 0.6205(4) 0.125(4) 1.00 Uani
C24 0.8288(7) 0.7292(4) 1.1243(4) 0.129(4) 1.00 Uani
C25 0.3829(6) 0.6943(4) 0.7996(4) 0.122(4) 1.00 Uani
C26 0.8339(6) 0.2105(3) 1.0309(4) 0.114(4) 1.00 Uani
C27 0.1749(6) 0.5973(6) 0.6927(5) 0.134(5) 1.00 Uani
C28 0.1301(6) 0.5186(7) 0.6365(6) 0.147(5) 1.00 Uani
C29 0.7422(7) 0.6739(5) 1.1414(4) 0.140(5) 1.00 Uani

loop_
_atom_site_aniso_label
_atom_site_aniso_U_11
_atom_site_aniso_U_22
_atom_site_aniso_U_33
_atom_site_aniso_U_12
_atom_site_aniso_U_13
_atom_site_aniso_U_23
P1 0.0547(5) 0.0867(8) 0.0680(6) -.0084(6) 0.0220(4) -.0003(6)
C2 0.061(2) 0.068(2) 0.064(2) 0.000(2) 0.0206(17) -.013(2)
N3 0.070(2) 0.076(2) 0.0705(19) 0.0099(18) 0.0222(16) -.0082(17)
C4 0.057(2) 0.064(2) 0.0567(19) -.0040(18) 0.0147(16) -.0077(18)
C5 0.064(2) 0.072(3) 0.069(2) 0.0003(19) 0.0216(19) -.0050(19)
C6 0.061(2) 0.078(3) 0.055(2) 0.0146(19) 0.0230(17) 0.0029(19)
C7 0.072(2) 0.068(2) 0.065(2) -.011(2) 0.030(2) 0.0019(19)
C8 0.079(3) 0.078(3) 0.071(2) -.005(2) 0.027(2) -.014(2)
C9 0.075(3) 0.071(3) 0.072(2) -.003(2) 0.022(2) 0.002(2)
C10 0.075(2) 0.072(3) 0.060(2) -.002(2) 0.0217(19) -.0066(19)
C11 0.076(2) 0.091(3) 0.075(2) 0.007(2) 0.039(2) -.012(2)
C12 0.065(2) 0.100(3) 0.064(2) 0.010(3) 0.0259(19) 0.021(2)
C13 0.089(3) 0.123(4) 0.082(3) 0.028(3) 0.043(3) 0.027(3)
C14 0.098(3) 0.087(3) 0.081(3) 0.026(3) 0.024(2) -.008(2)
C15 0.095(3) 0.085(3) 0.068(2) -.003(2) 0.039(2) -.013(2)
C16 0.106(3) 0.084(3) 0.079(3) -.028(3) 0.028(2) -.004(3)
C17 0.088(3) 0.084(3) 0.084(3) 0.005(3) 0.027(2) 0.018(3)
C18 0.109(4) 0.100(4) 0.085(3) 0.026(3) 0.056(3) 0.010(3)
C19 0.112(4) 0.080(3) 0.077(3) -.011(3) 0.022(3) -.009(3)
C20 0.119(4) 0.082(4) 0.091(3) 0.024(3) 0.052(3) 0.023(3)
C21 0.078(3) 0.101(3) 0.083(3) -.015(3) 0.027(2) 0.006(3)
C22 0.108(3) 0.096(3) 0.071(3) 0.004(3) 0.026(2) 0.006(2)
C23 0.099(4) 0.145(5) 0.103(4) -.037(4) 0.024(3) 0.025(4)
C24 0.183(7) 0.089(4) 0.078(4) 0.013(4) 0.029(4) -.013(3)
C25 0.131(5) 0.117(4) 0.103(4) 0.055(4) 0.061(4) 0.019(3)
C26 0.150(5) 0.064(3) 0.108(4) -.009(3) 0.060(4) 0.008(3)
C27 0.089(4) 0.176(6) 0.125(5) 0.041(4) 0.060(4) 0.059(5)
C28 0.077(4) 0.197(8) 0.145(6) -.005(5) 0.039(4) 0.060(6)
C29 0.202(7) 0.119(5) 0.080(4) 0.048(5) 0.072(4) -.010(4)

loop_
_atom_type_symbol
_atom_type_description
_atom_type_scat_dispersion_real
_atom_type_scat_dispersion_imag
_atom_type_scat_source
'C ' 'C ' 0.0181 0.0091 'Waasmaier & Kirfel, 1995'
'H ' 'H ' 0.0000 0.0000 'Waasmaier & Kirfel, 1995'
'N ' 'N ' 0.0311 0.0180 'Waasmaier & Kirfel, 1995'
'P ' 'P ' 0.2955 0.4335 'Waasmaier & Kirfel, 1995'

loop_
_diffrn_radiation_wavelength
1.54178

loop_
_geom_angle_atom_site_label_1
_geom_angle_atom_site_label_2
_geom_angle_atom_site_label_3
_geom_angle
C4 P1 C6 101.2(2)
C4 P1 C7 101.3(2)
C6 P1 C7 100.7(2)
N3 C2 C4 116.5(3)
N3 C2 C10 121.8(4)
C4 C2 C10 121.7(4)
C2 N3 C12 122.9(3)
C2 N3 C14 122.5(4)
C12 N3 C14 108.8(4)
P1 C4 C2 117.1(3)
P1 C4 C5 125.3(3)
C2 C4 C5 117.5(4)
C4 C5 C11 121.8(4)
P1 C6 C8 124.2(3)
P1 C6 C18 117.9(4)
C8 C6 C18 117.9(4)
P1 C7 C9 125.0(3)
P1 C7 C16 117.9(3)
C9 C7 C16 117.0(4)
C6 C8 C19 122.1(4)
C7 C9 C17 121.3(4)
C2 C10 C15 118.1(4)
C2 C10 C22 121.5(4)
C15 C10 C22 120.5(4)
C5 C11 C15 119.2(4)
N3 C12 C13 109.5(4)
N3 C12 C21 128.5(4)
C13 C12 C21 122.0(4)
C12 C13 C25 109.4(4)
C12 C13 C27 118.5(6)
C25 C13 C27 132.1(6)
N3 C14 C25 103.3(4)
C10 C15 C11 121.7(4)
C7 C16 C26 121.6(4)
C9 C17 C20 120.7(5)
C6 C18 C29 119.6(5)
C8 C19 C24 119.3(5)
C17 C20 C26 119.5(5)
C12 C21 C23 117.8(5)
C21 C23 C28 121.0(6)
C19 C24 C29 121.0(6)
C13 C25 C14 102.9(4)
C16 C26 C20 119.9(5)
C13 C27 C28 119.9(6)
C23 C28 C27 120.7(6)
C18 C29 C24 120.1(5)

loop_
_geom_bond_atom_site_label_1
_geom_bond_atom_site_label_2
_geom_bond_distance
P1 C4 1.830(4)
P1 C6 1.823(4)
P1 C7 1.833(4)
C2 N3 1.437(5)
C2 C4 1.404(5)
C2 C10 1.390(5)
N3 C12 1.394(5)
N3 C14 1.468(5)
C4 C5 1.393(5)
C5 C11 1.367(5)
C6 C8 1.380(5)
C6 C18 1.390(5)
C7 C9 1.383(5)
C7 C16 1.384(6)
C8 C19 1.368(6)
C9 C17 1.368(6)
C10 C15 1.382(6)
C10 C22 1.519(6)
C11 C15 1.385(6)
C12 C13 1.380(6)
C12 C21 1.374(6)
C13 C25 1.494(7)
C13 C27 1.408(8)
C14 C25 1.520(7)
C16 C26 1.379(7)
C17 C20 1.362(7)
C18 C29 1.393(8)
C19 C24 1.353(8)
C20 C26 1.363(7)
C21 C23 1.399(7)
C23 C28 1.365(10)
C24 C29 1.362(9)
C27 C28 1.358(10)

loop_
_geom_contact_atom_site_label_1
_geom_contact_atom_site_label_2
_geom_contact_distance
_geom_contact_site_symmetry_1
_geom_contact_site_symmetry_2
C8 C17 3.542(7) 1_555 2_767
C8 C17 3.542(7) 1_555 2_767

loop_
_geom_torsion_atom_site_label_1
_geom_torsion_atom_site_label_2
_geom_torsion_atom_site_label_3
_geom_torsion_atom_site_label_4
_geom_torsion
C6 P1 C4 C2 -84.7(3)
C6 P1 C4 C5 98.9(3)
C4 P1 C6 C8 -18.1(3)
C4 P1 C6 C18 163.3(4)
C7 P1 C4 C2 171.8(3)
C7 P1 C4 C5 -4.5(3)
C4 P1 C7 C9 94.7(4)
C4 P1 C7 C16 -88.1(4)
C7 P1 C6 C8 85.9(4)
C6 P1 C7 C9 -9.2(3)
C6 P1 C7 C16 168.0(4)
C7 P1 C6 C18 -92.7(3)
N3 C2 C4 P1 3.7(2)
N3 C2 C4 C5 -179.6(5)
C4 C2 N3 C12 -108.3(5)
C4 C2 N3 C14 101.4(4)
C10 C2 N3 C12 70.7(4)
C10 C2 N3 C14 -79.6(4)
N3 C2 C10 C15 179.7(6)
N3 C2 C10 C22 -1.0(3)
C10 C2 C4 P1 -175.3(5)
C10 C2 C4 C5 1.4(3)
C4 C2 C10 C15 -1.4(4)
C4 C2 C10 C22 177.9(6)
C12 N3 C2 C4 -108.3(5)
C12 N3 C2 C10 70.7(4)
C2 N3 C12 C13 -169.1(5)
C2 N3 C12 C21 12.7(4)
C14 N3 C2 C4 101.4(4)
C14 N3 C2 C10 -79.6(4)
C2 N3 C14 C25 178.0(5)
C14 N3 C12 C13 -15.3(4)
C14 N3 C12 C21 166.4(6)
C12 N3 C14 C25 24.0(4)
P1 C4 C2 N3 3.7(2)
C2 C4 P1 C6 -84.7(3)
C2 C4 P1 C7 171.8(3)
P1 C4 C2 C10 -175.3(5)
C5 C4 P1 C6 98.9(3)
C5 C4 P1 C7 -4.5(3)
P1 C4 C5 C11 176.1(5)
C5 C4 C2 N3 -179.6(5)
C5 C4 C2 C10 1.4(3)
C2 C4 C5 C11 -0.3(4)
C11 C5 C4 P1 176.1(5)
C11 C5 C4 C2 -0.3(4)
C4 C5 C11 C15 -0.8(4)
C8 C6 P1 C4 -18.1(3)
C8 C6 P1 C7 85.9(4)
P1 C6 C8 C19 -179.1(6)
C18 C6 P1 C4 163.3(4)
C18 C6 P1 C7 -92.7(3)
P1 C6 C18 C29 178.4(6)
C18 C6 C8 C19 -0.5(4)
C8 C6 C18 C29 -0.3(5)
C9 C7 P1 C4 94.7(4)
C9 C7 P1 C6 -9.2(3)
P1 C7 C9 C17 178.2(6)
C16 C7 P1 C4 -88.1(4)
C16 C7 P1 C6 168.0(4)
P1 C7 C16 C26 -179.3(6)
C16 C7 C9 C17 1.0(4)
C9 C7 C16 C26 -1.9(4)
C19 C8 C6 P1 -179.1(6)
C19 C8 C6 C18 -0.5(4)
C6 C8 C19 C24 -0.4(5)
C17 C9 C7 P1 178.2(6)
C17 C9 C7 C16 1.0(4)
C7 C9 C17 C20 -1.0(4)
C15 C10 C2 N3 179.7(6)
C15 C10 C2 C4 -1.4(4)
C2 C10 C15 C11 0.2(4)
C22 C10 C2 N3 -1.0(3)
C22 C10 C2 C4 177.9(6)
C22 C10 C15 C11 -179.1(6)
C15 C11 C5 C4 -0.8(4)
C5 C11 C15 C10 0.8(4)
C13 C12 N3 C2 -169.1(5)
C13 C12 N3 C14 -15.3(4)
N3 C12 C13 C25 -0.5(4)
N3 C12 C13 C27 -178.2(7)
C21 C12 N3 C2 12.7(4)
C21 C12 N3 C14 166.4(6)
N3 C12 C21 C23 179.5(7)
C13 C12 C21 C23 1.4(5)
C21 C12 C13 C25 177.9(6)
C21 C12 C13 C27 0.2(5)
C25 C13 C12 N3 -0.5(4)
C12 C13 C25 C14 15.1(4)
C25 C13 C12 C21 177.9(6)
C27 C13 C12 N3 -178.2(7)
C27 C13 C12 C21 0.2(5)
C12 C13 C27 C28 -1.4(6)
C27 C13 C25 C14 -167.7(8)
C25 C13 C27 C28 -178.4(11)
C25 C14 N3 C2 178.0(5)
C25 C14 N3 C12 24.0(4)
N3 C14 C25 C13 -22.9(4)
C11 C15 C10 C2 0.2(4)
C10 C15 C11 C5 0.8(4)
C11 C15 C10 C22 -179.1(6)
C26 C16 C7 P1 -179.3(6)
C26 C16 C7 C9 -1.9(4)
C7 C16 C26 C20 2.8(5)
C20 C17 C9 C7 -1.0(4)
C9 C17 C20 C26 1.9(5)
C29 C18 C6 P1 178.4(6)
C29 C18 C6 C8 -0.3(5)
C6 C18 C29 C24 2.0(5)
C24 C19 C8 C6 -0.4(5)
C8 C19 C24 C29 2.1(6)
C26 C20 C17 C9 1.9(5)
C17 C20 C26 C16 -2.7(5)
C23 C21 C12 N3 179.5(7)
C23 C21 C12 C13 1.4(5)
C12 C21 C23 C28 -2.0(6)
C28 C23 C21 C12 -2.0(6)
C21 C23 C28 C27 0.9(6)
C29 C24 C19 C8 2.1(6)
C19 C24 C29 C18 -2.9(6)
C13 C25 C14 N3 -22.9(4)
C14 C25 C13 C12 15.1(4)
C14 C25 C13 C27 -167.7(8)
C20 C26 C16 C7 2.8(5)
C16 C26 C20 C17 -2.7(5)
C28 C27 C13 C12 -1.4(6)
C13 C27 C28 C23 0.8(6)
C28 C27 C13 C25 -178.4(11)
C23 C28 C27 C13 0.8(6)
C27 C28 C23 C21 0.9(6)
C24 C29 C18 C6 2.0(5)
C18 C29 C24 C19 -2.9(6)

loop_
_cod_related_entry_id
_cod_related_entry_database
_cod_related_entry_code
1 ChemSpider 9490337
